data_2233943
loop_
_publ_author_name
'Lan, Wei'
'Shen, Xu-Ji'
'Xiao, Chao-Ni'
'Wang, Shi-Xiang'
'Zheng, Xiao-Hui'

_publ_section_title
;
 Isopropyl 3,4,5-trihydroxybenzoate
;
_journal_coeditor_code MW2052
_journal_issue 3
_journal_name_full 'Acta Crystallographica Section E'
_journal_page_first o650
_journal_paper_doi 10.1107/S1600536812004278
_journal_volume 68
_journal_year 2012
_chemical_formula_iupac 'C10 H12 O5'
_chemical_formula_moiety 'C10 H12 O5'
_chemical_formula_sum 'C10 H12 O5'
_chemical_formula_weight 212.20
_chemical_melting_point 396.0(10)
_chemical_name_common 'Isopropyl gallate'
_chemical_name_systematic
;
Isopropyl 3,4,5-trihydroxybenzoate
;
_space_group_IT_number 14
_symmetry_cell_setting monoclinic
_symmetry_space_group_name_Hall '-P 2ybc'
_symmetry_space_group_name_H-M 'P 1 21/c 1'
_atom_sites_solution_hydrogens geom
_atom_sites_solution_primary direct
_atom_sites_solution_secondary difmap
_audit_creation_method SHELXL-97
_cell_angle_alpha 90.00
_cell_angle_beta 90.159(5)
_cell_angle_gamma 90.00
_cell_formula_units_Z 4
_cell_length_a 19.148(6)
_cell_length_b 4.7030(15)
_cell_length_c 11.571(4)
_cell_measurement_reflns_used 1697
_cell_measurement_temperature 296(2)
_cell_measurement_theta_max 25.67
_cell_measurement_theta_min 3.52
_cell_volume 1042.0(6)
_computing_cell_refinement 'SAINT (Bruker, 2009)'
_computing_data_collection 'APEX2 (Bruker, 2009)'
_computing_data_reduction 'SAINT (Bruker, 2009)'
_computing_molecular_graphics 'SHELXTL (Sheldrick, 2008)'
_computing_publication_material 'SHELXTL (Sheldrick, 2008)'
_computing_structure_refinement 'SHELXL97 (Sheldrick, 2008)'
_computing_structure_solution 'SHELXS97 (Sheldrick, 2008)'
_diffrn_ambient_temperature 296(2)
_diffrn_measured_fraction_theta_full 0.989
_diffrn_measured_fraction_theta_max 0.989
_diffrn_measurement_device_type 'Bruker APEXII CCD'
_diffrn_measurement_method '\f and \w scans'
_diffrn_radiation_monochromator graphite
_diffrn_radiation_source 'fine-focus sealed tube'
_diffrn_radiation_type MoK\a
_diffrn_radiation_wavelength 0.71073
_diffrn_reflns_av_R_equivalents 0.0326
_diffrn_reflns_av_sigmaI/netI 0.0354
_diffrn_reflns_limit_h_max 23
_diffrn_reflns_limit_h_min -21
_diffrn_reflns_limit_k_max 5
_diffrn_reflns_limit_k_min -5
_diffrn_reflns_limit_l_max 12
_diffrn_reflns_limit_l_min -14
_diffrn_reflns_number 5181
_diffrn_reflns_theta_full 26.11
_diffrn_reflns_theta_max 26.11
_diffrn_reflns_theta_min 3.52
_exptl_absorpt_coefficient_mu 0.109
_exptl_absorpt_correction_T_max 0.9771
_exptl_absorpt_correction_T_min 0.9670
_exptl_absorpt_correction_type multi-scan
_exptl_absorpt_process_details '(SADABS; Sheldrick, 1996)'
_exptl_crystal_colour colourless
_exptl_crystal_density_diffrn 1.353
_exptl_crystal_density_method 'not measured'
_exptl_crystal_description block
_exptl_crystal_F_000 448
_exptl_crystal_size_max 0.31
_exptl_crystal_size_mid 0.29
_exptl_crystal_size_min 0.21
_refine_diff_density_max 0.177
_refine_diff_density_min -0.183
_refine_ls_extinction_method none
_refine_ls_goodness_of_fit_ref 1.051
_refine_ls_hydrogen_treatment constr
_refine_ls_matrix_type full
_refine_ls_number_parameters 141
_refine_ls_number_reflns 2055
_refine_ls_number_restraints 0
_refine_ls_restrained_S_all 1.051
_refine_ls_R_factor_all 0.0552
_refine_ls_R_factor_gt 0.0424
_refine_ls_shift/su_max 0.000
_refine_ls_shift/su_mean 0.000
_refine_ls_structure_factor_coef Fsqd
_refine_ls_weighting_details 'calc w=1/[\s^2^(Fo^2^)+(0.0778P)^2^+0.0222P] where P=(Fo^2^+2Fc^2^)/3'
_refine_ls_weighting_scheme calc
_refine_ls_wR_factor_gt 0.1233
_refine_ls_wR_factor_ref 0.1324
_reflns_number_gt 1589
_reflns_number_total 2055
_reflns_threshold_expression I>2sigma(I)
_cod_data_source_file mw2052.cif
_cod_data_source_block I
_cod_original_sg_symbol_H-M 'P 21/c'
_cod_database_code 2233943
_cod_database_fobs_code 2233943

loop_
_symmetry_equiv_pos_as_xyz
'x, y, z'
'-x, y+1/2, -z+1/2'
'-x, -y, -z'
'x, -y-1/2, z-1/2'

loop_
_atom_site_type_symbol
_atom_site_label
_atom_site_fract_x
_atom_site_fract_y
_atom_site_fract_z
_atom_site_U_iso_or_equiv
_atom_site_adp_type
_atom_site_calc_flag
_atom_site_refinement_flags
_atom_site_occupancy
_atom_site_symmetry_multiplicity
O O1 0.46197(5) -0.0043(2) 0.24204(10) 0.0447(3) Uani d . 1 1
H H1 0.4823 -0.1535 0.2275 0.067 Uiso calc R 1 1
O O2 0.45282(6) -0.3102(3) 0.04068(10) 0.0478(3) Uani d . 1 1
H H2 0.4449 -0.3814 -0.0227 0.072 Uiso calc R 1 1
O O3 0.34242(6) -0.2621(3) -0.09898(9) 0.0485(4) Uani d . 1 1
H H3 0.3094 -0.2187 -0.1407 0.073 Uiso calc R 1 1
O O4 0.23999(6) 0.5891(3) 0.25056(9) 0.0462(4) Uani d . 1 1
O O5 0.18797(6) 0.4562(3) 0.08655(10) 0.0476(4) Uani d . 1 1
C C1 0.35320(8) 0.2096(3) 0.20035(12) 0.0349(4) Uani d . 1 1
H H1A 0.3564 0.3109 0.2692 0.042 Uiso calc R 1 1
C C2 0.40505(7) 0.0233(3) 0.17032(13) 0.0337(4) Uani d . 1 1
C C3 0.40050(7) -0.1299(3) 0.06846(12) 0.0341(4) Uani d . 1 1
C C4 0.34216(8) -0.0952(3) -0.00283(12) 0.0339(4) Uani d . 1 1
C C5 0.29047(8) 0.0934(3) 0.02583(12) 0.0354(4) Uani d . 1 1
H H5 0.2522 0.1181 -0.0227 0.042 Uiso calc R 1 1
C C6 0.29573(7) 0.2479(3) 0.12825(12) 0.0329(4) Uani d . 1 1
C C7 0.24087(8) 0.4472(3) 0.16310(13) 0.0356(4) Uani d . 1 1
C C8 0.13112(9) 0.6509(4) 0.10811(16) 0.0549(5) Uani d . 1 1
H H8 0.1488 0.8212 0.1473 0.066 Uiso calc R 1 1
C C9 0.10338(12) 0.7293(5) -0.0096(2) 0.0821(8) Uani d . 1 1
H H9A 0.1394 0.8223 -0.0530 0.123 Uiso calc R 1 1
H H9B 0.0643 0.8552 -0.0012 0.123 Uiso calc R 1 1
H H9C 0.0888 0.5603 -0.0495 0.123 Uiso calc R 1 1
C C10 0.07847(11) 0.5047(6) 0.1831(2) 0.0847(8) Uani d . 1 1
H H10A 0.0618 0.3367 0.1448 0.127 Uiso calc R 1 1
H H10B 0.0400 0.6308 0.1974 0.127 Uiso calc R 1 1
H H10C 0.0999 0.4529 0.2552 0.127 Uiso calc R 1 1

loop_
_atom_site_aniso_label
_atom_site_aniso_U_11
_atom_site_aniso_U_22
_atom_site_aniso_U_33
_atom_site_aniso_U_12
_atom_site_aniso_U_13
_atom_site_aniso_U_23
O1 0.0373(6) 0.0438(7) 0.0530(7) 0.0058(5) -0.0220(5) -0.0060(5)
O2 0.0415(7) 0.0523(8) 0.0495(7) 0.0136(6) -0.0065(5) -0.0082(6)
O3 0.0558(7) 0.0553(8) 0.0344(6) 0.0150(6) -0.0117(5) -0.0108(5)
O4 0.0429(7) 0.0565(8) 0.0391(7) 0.0089(5) -0.0089(5) -0.0104(5)
O5 0.0350(6) 0.0611(8) 0.0467(7) 0.0134(5) -0.0145(5) -0.0123(5)
C1 0.0370(8) 0.0361(9) 0.0315(8) -0.0020(7) -0.0077(6) -0.0006(6)
C2 0.0293(7) 0.0349(9) 0.0369(8) -0.0032(6) -0.0097(6) 0.0038(6)
C3 0.0322(8) 0.0332(8) 0.0370(8) 0.0027(6) -0.0023(6) 0.0043(6)
C4 0.0367(8) 0.0376(9) 0.0274(7) 0.0000(6) -0.0028(6) 0.0007(6)
C5 0.0333(8) 0.0428(9) 0.0300(8) 0.0003(6) -0.0087(6) 0.0030(6)
C6 0.0308(7) 0.0370(9) 0.0310(8) -0.0003(6) -0.0044(6) 0.0033(6)
C7 0.0331(8) 0.0429(9) 0.0308(8) -0.0013(7) -0.0069(6) 0.0018(7)
C8 0.0375(9) 0.0619(13) 0.0653(12) 0.0159(9) -0.0152(8) -0.0146(10)
C9 0.0632(13) 0.0969(19) 0.0860(16) 0.0249(13) -0.0316(11) 0.0047(13)
C10 0.0523(13) 0.120(2) 0.0817(16) 0.0100(13) 0.0083(11) -0.0198(14)

loop_
_atom_type_symbol
_atom_type_description
_atom_type_scat_dispersion_real
_atom_type_scat_dispersion_imag
_atom_type_scat_source
C C 0.0033 0.0016 'International Tables Vol C Tables 4.2.6.8 and 6.1.1.4'
H H 0.0000 0.0000 'International Tables Vol C Tables 4.2.6.8 and 6.1.1.4'
O O 0.0106 0.0060 'International Tables Vol C Tables 4.2.6.8 and 6.1.1.4'

loop_
_geom_angle_atom_site_label_1
_geom_angle_atom_site_label_2
_geom_angle_atom_site_label_3
_geom_angle
C2 O1 H1 109.5
C3 O2 H2 109.5
C4 O3 H3 109.5
C7 O5 C8 118.22(13)
C2 C1 C6 120.23(14)
C2 C1 H1A 119.9
C6 C1 H1A 119.9
C1 C2 O1 118.78(13)
C1 C2 C3 120.34(13)
O1 C2 C3 120.86(14)
O2 C3 C2 118.96(12)
O2 C3 C4 121.67(13)
C2 C3 C4 119.37(14)
O3 C4 C5 125.10(13)
O3 C4 C3 114.24(14)
C5 C4 C3 120.66(13)
C4 C5 C6 119.51(13)
C4 C5 H5 120.2
C6 C5 H5 120.2
C1 C6 C5 119.86(14)
C1 C6 C7 118.98(13)
C5 C6 C7 121.15(13)
O4 C7 O5 121.38(14)
O4 C7 C6 126.39(13)
O5 C7 C6 112.22(13)
O5 C8 C10 108.52(18)
O5 C8 C9 105.25(16)
C10 C8 C9 113.57(18)
O5 C8 H8 109.8
C10 C8 H8 109.8
C9 C8 H8 109.8
C8 C9 H9A 109.5
C8 C9 H9B 109.5
H9A C9 H9B 109.5
C8 C9 H9C 109.5
H9A C9 H9C 109.5
H9B C9 H9C 109.5
C8 C10 H10A 109.5
C8 C10 H10B 109.5
H10A C10 H10B 109.5
C8 C10 H10C 109.5
H10A C10 H10C 109.5
H10B C10 H10C 109.5

loop_
_geom_bond_atom_site_label_1
_geom_bond_atom_site_label_2
_geom_bond_distance
O1 C2 1.3741(16)
O1 H1 0.8200
O2 C3 1.3519(18)
O2 H2 0.8200
O3 C4 1.3616(19)
O3 H3 0.8200
O4 C7 1.2122(19)
O5 C7 1.3443(17)
O5 C8 1.445(2)
C1 C2 1.370(2)
C1 C6 1.3909(19)
C1 H1A 0.9300
C2 C3 1.384(2)
C3 C4 1.397(2)
C4 C5 1.371(2)
C5 C6 1.394(2)
C5 H5 0.9300
C6 C7 1.465(2)
C8 C10 1.499(3)
C8 C9 1.506(3)
C8 H8 0.9800
C9 H9A 0.9600
C9 H9B 0.9600
C9 H9C 0.9600
C10 H10A 0.9600
C10 H10B 0.9600
C10 H10C 0.9600

loop_
_geom_hbond_atom_site_label_D
_geom_hbond_atom_site_label_H
_geom_hbond_atom_site_label_A
_geom_hbond_site_symmetry_A
_geom_hbond_distance_DH
_geom_hbond_distance_HA
_geom_hbond_distance_DA
_geom_hbond_angle_DHA
_geom_hbond_publ_flag
O1 H1 O1 2_645 0.820 1.996 2.772(2) 158 yes
O3 H3 O4 4_565 0.820 1.927 2.742(2) 173 yes

loop_
_geom_torsion_atom_site_label_1
_geom_torsion_atom_site_label_2
_geom_torsion_atom_site_label_3
_geom_torsion_atom_site_label_4
_geom_torsion
C6 C1 C2 O1 178.39(14)
C6 C1 C2 C3 -0.5(2)
C1 C2 C3 O2 179.39(13)
O1 C2 C3 O2 0.6(2)
C1 C2 C3 C4 -0.7(2)
O1 C2 C3 C4 -179.53(13)
O2 C3 C4 O3 1.6(2)
C2 C3 C4 O3 -178.31(14)
O2 C3 C4 C5 -178.57(14)
C2 C3 C4 C5 1.5(2)
O3 C4 C5 C6 178.66(14)
C3 C4 C5 C6 -1.2(2)
C2 C1 C6 C5 0.8(2)
C2 C1 C6 C7 179.57(13)
C4 C5 C6 C1 0.0(2)
C4 C5 C6 C7 -178.73(13)
C8 O5 C7 O4 3.0(2)
C8 O5 C7 C6 -178.08(14)
C1 C6 C7 O4 0.5(2)
C5 C6 C7 O4 179.19(16)
C1 C6 C7 O5 -178.35(13)
C5 C6 C7 O5 0.4(2)
C7 O5 C8 C10 -87.29(19)
C7 O5 C8 C9 150.82(17)

loop_
_cod_related_entry_id
_cod_related_entry_database
_cod_related_entry_code
1 ChemSpider 63990
